data_4060875
loop_
_publ_author_name
'Dubs, Christian'
'Yamamoto, Toshiki'
'Inagaki, Akiko'
'Akita, Munetaka'

_publ_section_title
;
 Synthesis of a Library of Iridium-Containing Dinuclear Complexes with
 Bridging PNNN and PNNP Ligands (BL), [LM(\m-BL)M'L']BF4.
 2. Preparation, Basic Coordination Properties, and Reactivity of the
 Carbonyl Complexes
;
_journal_coden_ASTM ORGND7
_journal_issue 6
_journal_name_full Organometallics
_journal_page_first 1359
_journal_page_last 1367
_journal_paper_doi 10.1021/om050897e
_journal_volume 25
_journal_year 2006
_chemical_formula_moiety 'C52 H48 B2 Cl12 F8 Ir2 N2 O4 P2 '
_chemical_formula_sum 'C52 H48 B2 Cl12 F8 Ir2 N2 O4 P2'
_chemical_formula_weight 1810.39
_space_group_IT_number 2
_symmetry_cell_setting triclinic
_symmetry_Int_Tables_number 2
_symmetry_space_group_name_Hall '-P 1'
_symmetry_space_group_name_H-M 'P -1'
_cell_angle_alpha 105.27(2)
_cell_angle_beta 106.60(2)
_cell_angle_gamma 98.09(2)
_cell_formula_units_Z 2
_cell_length_a 13.235(7)
_cell_length_b 14.245(9)
_cell_length_c 19.86(1)
_cell_measurement_temperature 213
_cell_volume 3366(3)
_diffrn_ambient_temperature 213
_exptl_crystal_density_diffrn 1.786
_cod_duplicate_entry 4074804
_cod_original_formula_sum 'C52 H48 B2 Cl12 F8 Ir2 N2 O4 P2 '
_cod_database_code 4060875

loop_
_symmetry_equiv_pos_as_xyz
x,y,z
-x,-y,-z

loop_
_atom_site_label
_atom_site_type_symbol
_atom_site_fract_x
_atom_site_fract_y
_atom_site_fract_z
_atom_site_U_iso_or_equiv
_atom_site_adp_type
_atom_site_occupancy
_atom_site_calc_flag
_atom_site_refinement_flags
_atom_site_disorder_assembly
_atom_site_disorder_group
Ir(1) Ir 0.52165(3) 0.26946(2) 0.67036(2) 0.0383(1) Uani 1.00 d . . .
Ir(2) Ir 0.97347(3) 0.69339(2) 0.85458(2) 0.0400(1) Uani 1.00 d . . .
Cl(1) Cl 0.6281(2) 0.5745(2) 0.5099(2) 0.0661(7) Uani 1.00 d . . .
Cl(2) Cl 0.7311(3) 0.4077(3) 0.5008(2) 0.0833(9) Uani 1.00 d . . .
Cl(3) Cl 0.6742(3) 0.4840(3) 0.3777(2) 0.094(1) Uani 1.00 d . . .
Cl(4) Cl 0.9106(4) 0.3227(4) 0.6246(3) 0.126(2) Uani 1.00 d . . .
Cl(5) Cl 0.9690(5) 0.1442(4) 0.5610(3) 0.137(2) Uani 1.00 d . . .
Cl(6) Cl 1.1335(4) 0.3124(5) 0.6629(4) 0.170(3) Uani 1.00 d . . .
Cl(7) Cl 0.2778(4) 0.3333(4) 0.9686(3) 0.131(2) Uani 1.00 d . . .
Cl(8) Cl 0.1652(6) 0.4883(5) 0.9608(3) 0.156(2) Uani 1.00 d . . .
Cl(9) Cl 0.2926(5) 0.4461(7) 0.8709(4) 0.182(3) Uani 1.00 d . . .
Cl(10) Cl 0.5709(5) 0.6626(5) 0.8629(4) 0.164(3) Uani 1.00 d . . .
Cl(11) Cl 0.5371(9) 0.8552(5) 0.8760(6) 0.249(5) Uani 1.00 d . . .
Cl(12) Cl 0.3652(5) 0.6924(8) 0.8039(3) 0.232(5) Uani 1.00 d . . .
P(1) P 0.5071(2) 0.1458(2) 0.7286(1) 0.0374(5) Uani 1.00 d . . .
P(2) P 1.0036(2) 0.7969(2) 0.7844(1) 0.0376(5) Uani 1.00 d . . .
F(1) F 0.3793(7) 0.1366(5) 0.2732(5) 0.100(3) Uani 1.00 d . . .
F(2) F 0.4062(9) 0.3014(5) 0.3228(5) 0.121(4) Uani 1.00 d . . .
F(3) F 0.5022(8) 0.2174(8) 0.3863(7) 0.145(5) Uani 1.00 d . . .
F(4) F 0.3286(10) 0.203(1) 0.3671(7) 0.162(5) Uani 1.00 d . . .
F(5) F 0.994(1) 0.825(1) 1.1278(7) 0.170(5) Uani 1.00 d . . .
F(6) F 1.103(1) 0.9075(9) 1.2431(8) 0.184(6) Uani 1.00 d . . .
F(7) F 1.135(1) 0.784(1) 1.188(1) 0.37(2) Uani 1.00 d . . .
F(8) F 1.004(2) 0.765(2) 1.2091(9) 0.42(2) Uani 1.00 d . . .
O(01A) O 0.4311(7) 0.4214(6) 0.7572(5) 0.071(2) Uani 1.00 d . . .
O(01B) O 1.0641(7) 0.5289(6) 0.7796(5) 0.072(2) Uani 1.00 d . . .
O(02A) O 0.3150(7) 0.2171(6) 0.5332(5) 0.074(2) Uani 1.00 d . . .
O(02B) O 1.1473(7) 0.7323(8) 1.0063(5) 0.093(3) Uani 1.00 d . . .
N(1) N 0.5865(6) 0.1624(5) 0.6085(5) 0.044(2) Uani 1.00 d . . .
N(2) N 0.9088(6) 0.8160(5) 0.8999(4) 0.042(2) Uani 1.00 d . . .
C(1) C 0.6583(7) 0.3808(6) 0.6752(5) 0.037(2) Uani 1.00 d . . .
C(01A) C 0.4659(8) 0.3632(8) 0.7240(6) 0.054(3) Uani 1.00 d . . .
C(01B) C 1.0291(8) 0.5913(8) 0.8090(6) 0.053(2) Uani 1.00 d . . .
C(2) C 0.6920(7) 0.3445(6) 0.7380(5) 0.042(2) Uani 1.00 d . . .
C(02A) C 0.3911(9) 0.2382(7) 0.5838(7) 0.054(3) Uani 1.00 d . . .
C(02B) C 1.0880(8) 0.7190(8) 0.9490(7) 0.055(2) Uani 1.00 d . . .
C(3) C 0.7227(7) 0.4099(7) 0.8179(5) 0.043(2) Uani 1.00 d . . .
C(4) C 0.8366(8) 0.4798(7) 0.8442(5) 0.048(2) Uani 1.00 d . . .
C(5) C 0.8304(7) 0.5875(6) 0.8502(5) 0.042(2) Uani 1.00 d . . .
C(6) C 0.8025(6) 0.6217(6) 0.7866(5) 0.036(2) Uani 1.00 d . . .
C(7) C 0.7714(8) 0.5553(6) 0.7074(5) 0.042(2) Uani 1.00 d . . .
C(8) C 0.6543(7) 0.4872(6) 0.6810(5) 0.039(2) Uani 1.00 d . . .
C(11A) C 0.6202(7) 0.0903(6) 0.6345(5) 0.039(2) Uani 1.00 d . . .
C(11B) C 0.8822(7) 0.8796(6) 0.8619(5) 0.042(2) Uani 1.00 d . . .
C(12A) C 0.6649(9) 0.0219(8) 0.5940(7) 0.059(3) Uani 1.00 d . . .
C(12B) C 0.8498(8) 0.9639(8) 0.8931(6) 0.053(2) Uani 1.00 d . . .
C(13A) C 0.674(1) 0.0299(8) 0.5281(7) 0.069(3) Uani 1.00 d . . .
C(13B) C 0.841(1) 0.9807(8) 0.9638(7) 0.066(3) Uani 1.00 d . . .
C(14A) C 0.636(1) 0.1038(8) 0.5006(6) 0.062(3) Uani 1.00 d . . .
C(14B) C 0.8678(8) 0.9133(8) 1.0014(6) 0.053(2) Uani 1.00 d . . .
C(15A) C 0.5927(9) 0.1667(7) 0.5422(6) 0.052(2) Uani 1.00 d . . .
C(15B) C 0.8992(8) 0.8324(8) 0.9686(6) 0.050(2) Uani 1.00 d . . .
C(16A) C 0.6119(7) 0.0857(6) 0.7069(5) 0.040(2) Uani 1.00 d . . .
C(16B) C 0.8913(8) 0.8581(7) 0.7860(5) 0.046(2) Uani 1.00 d . . .
C(21A) C 0.5439(7) 0.1767(7) 0.8293(5) 0.041(2) Uani 1.00 d . . .
C(21B) C 0.9899(7) 0.7399(6) 0.6872(5) 0.040(2) Uani 1.00 d . . .
C(22A) C 0.5239(10) 0.2620(8) 0.8706(6) 0.061(3) Uani 1.00 d . . .
C(22B) C 1.0676(9) 0.6839(8) 0.6757(6) 0.053(2) Uani 1.00 d . . .
C(23A) C 0.547(1) 0.2833(9) 0.9469(6) 0.069(3) Uani 1.00 d . . .
C(23B) C 1.060(1) 0.6361(8) 0.6033(7) 0.065(3) Uani 1.00 d . . .
C(24A) C 0.5900(10) 0.218(1) 0.9805(6) 0.074(4) Uani 1.00 d . . .
C(24B) C 0.981(1) 0.6451(9) 0.5444(6) 0.065(3) Uani 1.00 d . . .
C(25A) C 0.6096(10) 0.133(1) 0.9403(7) 0.075(4) Uani 1.00 d . . .
C(25B) C 0.9078(9) 0.7008(10) 0.5563(6) 0.064(3) Uani 1.00 d . . .
C(26A) C 0.5881(9) 0.1132(9) 0.8655(6) 0.058(3) Uani 1.00 d . . .
C(26B) C 0.9122(8) 0.7472(8) 0.6278(5) 0.051(2) Uani 1.00 d . . .
C(31A) C 0.3818(8) 0.0494(7) 0.6917(5) 0.042(2) Uani 1.00 d . . .
C(31B) C 1.1248(7) 0.9000(7) 0.8213(5) 0.040(2) Uani 1.00 d . . .
C(32A) C 0.3810(8) -0.0467(7) 0.6962(5) 0.048(2) Uani 1.00 d . . .
C(32B) C 1.1212(8) 0.9833(7) 0.7972(5) 0.047(2) Uani 1.00 d . . .
C(33A) C 0.2829(10) -0.1182(8) 0.6678(6) 0.061(3) Uani 1.00 d . . .
C(33B) C 1.2135(9) 1.0616(8) 0.8246(6) 0.056(3) Uani 1.00 d . . .
C(34A) C 0.1869(10) -0.0954(8) 0.6337(6) 0.063(3) Uani 1.00 d . . .
C(34B) C 1.3084(10) 1.0560(9) 0.8724(6) 0.063(3) Uani 1.00 d . . .
C(35A) C 0.1868(8) -0.0003(9) 0.6312(6) 0.058(3) Uani 1.00 d . . .
C(35B) C 1.3111(9) 0.9740(9) 0.8966(6) 0.063(3) Uani 1.00 d . . .
C(36A) C 0.2845(8) 0.0718(8) 0.6590(6) 0.052(2) Uani 1.00 d . . .
C(36B) C 1.2203(7) 0.8954(8) 0.8707(6) 0.048(2) Uani 1.00 d . . .
C(41) C 0.636(1) 0.4635(10) 0.4513(7) 0.068(3) Uani 1.00 d . . .
C(42) C 1.000(1) 0.249(1) 0.6396(8) 0.090(4) Uani 1.00 d . . .
C(43) C 0.209(1) 0.397(1) 0.9117(8) 0.086(4) Uani 1.00 d . . .
C(44) C 0.501(1) 0.731(1) 0.8200(8) 0.089(5) Uani 1.00 d . . .
B(1) B 0.410(1) 0.2178(10) 0.3400(7) 0.057(3) Uani 1.00 d . . .
B(2) B 1.062(1) 0.821(1) 1.1911(9) 0.080(5) Uani 1.00 d . . .
H(1) H 0.6884 0.3541 0.6378 0.0446 Uiso 1.00 calc . . .
H(2) H 0.7402 0.3005 0.7322 0.0512 Uiso 1.00 calc . . .
H(3) H 0.6702 0.4492 0.8223 0.0534 Uiso 1.00 calc . . .
H(4) H 0.7213 0.3684 0.8493 0.0534 Uiso 1.00 calc . . .
H(5) H 0.8795 0.4765 0.8906 0.0597 Uiso 1.00 calc . . .
H(6) H 0.8712 0.4563 0.8084 0.0597 Uiso 1.00 calc . . .
H(7) H 0.7986 0.6161 0.8864 0.0520 Uiso 1.00 calc . . .
H(8) H 0.7574 0.6683 0.7911 0.0435 Uiso 1.00 calc . . .
H(9) H 0.7749 0.5955 0.6761 0.0510 Uiso 1.00 calc . . .
H(10) H 0.8222 0.5137 0.7041 0.0510 Uiso 1.00 calc . . .
H(11) H 0.6113 0.4903 0.6342 0.0486 Uiso 1.00 calc . . .
H(12) H 0.6189 0.5110 0.7164 0.0486 Uiso 1.00 calc . . .
H(13) H 0.6875 -0.0309 0.6120 0.0744 Uiso 1.00 calc . . .
H(14) H 0.7071 -0.0140 0.4999 0.0822 Uiso 1.00 calc . . .
H(15) H 0.6407 0.1098 0.4547 0.0726 Uiso 1.00 calc . . .
H(16) H 0.5646 0.2172 0.5236 0.0639 Uiso 1.00 calc . . .
H(17) H 0.6803 0.1178 0.7456 0.0493 Uiso 1.00 calc . . .
H(18) H 0.5950 0.0169 0.7048 0.0493 Uiso 1.00 calc . . .
H(19) H 0.4912 0.3065 0.8455 0.0725 Uiso 1.00 calc . . .
H(20) H 0.5335 0.3435 0.9760 0.0821 Uiso 1.00 calc . . .
H(21) H 0.6065 0.2317 1.0331 0.0884 Uiso 1.00 calc . . .
H(22) H 0.6401 0.0880 0.9653 0.0910 Uiso 1.00 calc . . .
H(23) H 0.6051 0.0533 0.8375 0.0701 Uiso 1.00 calc . . .
H(24) H 0.4484 -0.0631 0.7180 0.0567 Uiso 1.00 calc . . .
H(25) H 0.2828 -0.1850 0.6735 0.0734 Uiso 1.00 calc . . .
H(26) H 0.1197 -0.1465 0.6117 0.0767 Uiso 1.00 calc . . .
H(27) H 0.1191 0.0163 0.6099 0.0728 Uiso 1.00 calc . . .
H(28) H 0.2854 0.1385 0.6560 0.0620 Uiso 1.00 calc . . .
H(29) H 0.8335 1.0106 0.8668 0.0641 Uiso 1.00 calc . . .
H(30) H 0.8180 1.0378 0.9864 0.0780 Uiso 1.00 calc . . .
H(31) H 0.8654 0.9254 1.0507 0.0645 Uiso 1.00 calc . . .
H(32) H 0.9147 0.7841 0.9944 0.0611 Uiso 1.00 calc . . .
H(33) H 0.9032 0.9182 0.7735 0.0556 Uiso 1.00 calc . . .
H(34) H 0.8244 0.8144 0.7489 0.0556 Uiso 1.00 calc . . .
H(35) H 1.1237 0.6789 0.7174 0.0652 Uiso 1.00 calc . . .
H(36) H 1.1119 0.5964 0.5943 0.0756 Uiso 1.00 calc . . .
H(37) H 0.9786 0.6115 0.4945 0.0789 Uiso 1.00 calc . . .
H(38) H 0.8529 0.7079 0.5142 0.0781 Uiso 1.00 calc . . .
H(39) H 0.8591 0.7843 0.6366 0.0621 Uiso 1.00 calc . . .
H(40) H 1.0553 0.9868 0.7618 0.0564 Uiso 1.00 calc . . .
H(41) H 1.2096 1.1215 0.8103 0.0670 Uiso 1.00 calc . . .
H(42) H 1.3738 1.1083 0.8885 0.0765 Uiso 1.00 calc . . .
H(43) H 1.3770 0.9726 0.9332 0.0770 Uiso 1.00 calc . . .
H(44) H 1.2236 0.8382 0.8881 0.0588 Uiso 1.00 calc . . .
H(45) H 0.5627 0.4184 0.4309 0.0835 Uiso 1.00 calc . . .
H(46) H 0.9934 0.2233 0.6799 0.1088 Uiso 1.00 calc . . .
H(47) H 0.1454 0.3485 0.8719 0.1037 Uiso 1.00 calc . . .
H(48) H 0.5123 0.7248 0.7731 0.1049 Uiso 1.00 calc . . .

loop_
_atom_site_aniso_label
_atom_site_aniso_U_11
_atom_site_aniso_U_22
_atom_site_aniso_U_33
_atom_site_aniso_U_12
_atom_site_aniso_U_13
_atom_site_aniso_U_23
Ir(1) 0.0440(2) 0.0331(2) 0.0387(2) 0.0062(2) 0.0137(2) 0.0148(1)
Ir(2) 0.0409(2) 0.0380(2) 0.0397(2) 0.0061(2) 0.0143(2) 0.0111(2)
Cl(1) 0.067(2) 0.062(2) 0.071(2) 0.008(1) 0.025(1) 0.026(1)
Cl(2) 0.100(2) 0.095(2) 0.078(2) 0.040(2) 0.034(2) 0.051(2)
Cl(3) 0.120(3) 0.127(3) 0.062(2) 0.047(3) 0.042(2) 0.052(2)
Cl(4) 0.116(4) 0.154(4) 0.117(4) 0.075(3) 0.035(3) 0.041(3)
Cl(5) 0.162(5) 0.129(4) 0.105(3) 0.051(4) 0.034(3) 0.015(3)
Cl(6) 0.088(3) 0.182(6) 0.186(6) 0.028(4) 0.021(4) -0.002(5)
Cl(7) 0.121(4) 0.148(4) 0.171(5) 0.060(3) 0.063(4) 0.097(4)
Cl(8) 0.224(6) 0.180(5) 0.114(4) 0.126(5) 0.085(4) 0.056(4)
Cl(9) 0.167(5) 0.319(9) 0.152(5) 0.092(6) 0.099(5) 0.155(6)
Cl(10) 0.192(6) 0.186(6) 0.151(5) 0.134(5) 0.058(5) 0.068(4)
Cl(11) 0.41(1) 0.100(4) 0.33(1) 0.040(6) 0.29(1) 0.055(5)
Cl(12) 0.105(4) 0.44(1) 0.087(4) 0.118(6) 0.011(3) -0.027(5)
P(1) 0.043(1) 0.034(1) 0.039(1) 0.0075(9) 0.016(1) 0.0167(9)
P(2) 0.039(1) 0.036(1) 0.038(1) 0.0058(9) 0.0149(10) 0.0119(9)
F(1) 0.120(7) 0.065(4) 0.093(6) 0.037(5) 0.013(5) 0.010(4)
F(2) 0.20(1) 0.054(4) 0.109(7) 0.041(6) 0.036(7) 0.044(4)
F(3) 0.101(7) 0.142(9) 0.149(10) 0.061(7) -0.022(7) 0.032(7)
F(4) 0.145(10) 0.21(1) 0.17(1) 0.038(9) 0.107(9) 0.068(10)
F(5) 0.16(1) 0.23(1) 0.128(9) 0.07(1) 0.006(8) 0.106(10)
F(6) 0.17(1) 0.108(8) 0.19(1) 0.030(8) -0.036(10) -0.001(8)
F(7) 0.18(2) 0.22(2) 0.42(3) 0.13(1) -0.16(2) -0.11(2)
F(8) 0.40(3) 0.52(4) 0.16(1) -0.31(3) -0.06(2) 0.20(2)
O(01A) 0.073(5) 0.069(5) 0.093(6) 0.035(4) 0.046(5) 0.034(5)
O(01B) 0.089(6) 0.058(4) 0.082(6) 0.036(4) 0.043(5) 0.018(4)
O(02A) 0.061(5) 0.072(5) 0.061(5) 0.000(4) -0.017(4) 0.025(4)
O(02B) 0.063(5) 0.132(9) 0.057(5) 0.020(6) -0.009(5) 0.021(5)
N(1) 0.043(4) 0.037(4) 0.053(5) 0.002(3) 0.018(4) 0.017(3)
N(2) 0.052(5) 0.040(4) 0.035(4) 0.011(3) 0.019(4) 0.011(3)
C(1) 0.038(4) 0.033(4) 0.040(4) 0.005(3) 0.018(4) 0.010(4)
C(01A) 0.052(6) 0.047(5) 0.068(7) 0.012(5) 0.013(5) 0.031(5)
C(01B) 0.042(5) 0.063(6) 0.051(6) 0.002(5) 0.018(5) 0.018(5)
C(2) 0.047(5) 0.039(4) 0.042(5) 0.008(4) 0.015(4) 0.017(4)
C(02A) 0.068(7) 0.037(5) 0.070(7) 0.015(5) 0.034(6) 0.023(5)
C(02B) 0.044(6) 0.054(6) 0.064(7) 0.008(5) 0.023(5) 0.014(5)
C(3) 0.047(5) 0.049(5) 0.033(4) 0.003(4) 0.013(4) 0.016(4)
C(4) 0.053(6) 0.044(5) 0.045(5) 0.001(4) 0.010(4) 0.023(4)
C(5) 0.033(4) 0.040(4) 0.049(5) -0.004(4) 0.015(4) 0.012(4)
C(6) 0.021(4) 0.040(4) 0.035(4) -0.004(3) 0.005(3) 0.005(4)
C(7) 0.051(5) 0.036(4) 0.039(5) 0.003(4) 0.016(4) 0.017(4)
C(8) 0.046(5) 0.030(4) 0.039(4) 0.001(4) 0.010(4) 0.015(3)
C(11A) 0.049(5) 0.029(4) 0.043(5) 0.012(4) 0.020(4) 0.010(4)
C(11B) 0.034(4) 0.034(4) 0.050(5) 0.006(4) 0.011(4) 0.005(4)
C(12A) 0.066(7) 0.042(5) 0.071(7) 0.006(5) 0.033(6) 0.014(5)
C(12B) 0.049(6) 0.053(5) 0.058(6) 0.019(5) 0.023(5) 0.012(5)
C(13A) 0.084(8) 0.050(6) 0.074(8) 0.009(6) 0.047(7) 0.003(6)
C(13B) 0.085(8) 0.054(6) 0.060(7) 0.024(6) 0.030(7) 0.009(5)
C(14A) 0.088(8) 0.045(5) 0.046(6) 0.001(5) 0.033(6) -0.002(5)
C(14B) 0.056(6) 0.058(6) 0.042(5) 0.009(5) 0.022(5) 0.004(4)
C(15A) 0.067(7) 0.044(5) 0.044(5) 0.007(5) 0.020(5) 0.012(4)
C(15B) 0.050(6) 0.057(6) 0.045(5) 0.010(5) 0.025(5) 0.014(5)
C(16A) 0.036(4) 0.038(4) 0.048(5) 0.009(4) 0.015(4) 0.015(4)
C(16B) 0.056(6) 0.040(4) 0.049(5) 0.017(4) 0.019(5) 0.021(4)
C(21A) 0.040(5) 0.047(5) 0.039(5) 0.005(4) 0.015(4) 0.018(4)
C(21B) 0.039(5) 0.040(4) 0.039(5) 0.000(4) 0.017(4) 0.009(4)
C(22A) 0.084(8) 0.054(6) 0.047(6) 0.011(6) 0.029(6) 0.016(5)
C(22B) 0.065(7) 0.058(6) 0.045(5) 0.021(5) 0.025(5) 0.018(5)
C(23A) 0.088(9) 0.074(7) 0.039(6) 0.008(7) 0.031(6) 0.006(5)
C(23B) 0.079(8) 0.057(6) 0.071(8) 0.024(6) 0.047(7) 0.013(6)
C(24A) 0.061(7) 0.11(1) 0.033(5) 0.000(7) 0.004(5) 0.022(6)
C(24B) 0.083(8) 0.065(7) 0.044(6) 0.007(6) 0.027(6) 0.009(5)
C(25A) 0.063(7) 0.12(1) 0.050(7) 0.018(7) 0.013(6) 0.047(7)
C(25B) 0.047(6) 0.090(8) 0.049(6) 0.005(6) 0.021(5) 0.013(6)
C(26A) 0.056(6) 0.072(7) 0.047(6) 0.020(5) 0.012(5) 0.025(5)
C(26B) 0.053(6) 0.061(6) 0.043(5) 0.016(5) 0.021(5) 0.015(5)
C(31A) 0.047(5) 0.043(5) 0.039(5) 0.010(4) 0.016(4) 0.016(4)
C(31B) 0.037(5) 0.044(5) 0.042(5) 0.009(4) 0.020(4) 0.011(4)
C(32A) 0.058(6) 0.036(4) 0.045(5) 0.000(4) 0.016(5) 0.014(4)
C(32B) 0.050(5) 0.048(5) 0.036(5) 0.003(4) 0.010(4) 0.013(4)
C(33A) 0.075(8) 0.044(5) 0.060(7) 0.000(5) 0.027(6) 0.015(5)
C(33B) 0.061(7) 0.048(5) 0.052(6) -0.003(5) 0.018(5) 0.015(5)
C(34A) 0.066(7) 0.052(6) 0.061(7) -0.010(5) 0.017(6) 0.019(5)
C(34B) 0.066(7) 0.061(6) 0.055(6) -0.006(6) 0.027(6) 0.012(5)
C(35A) 0.037(5) 0.075(7) 0.058(6) 0.003(5) 0.011(5) 0.025(6)
C(35B) 0.047(6) 0.080(8) 0.054(6) -0.002(5) 0.013(5) 0.021(6)
C(36A) 0.051(6) 0.051(5) 0.059(6) 0.006(5) 0.020(5) 0.029(5)
C(36B) 0.036(5) 0.058(6) 0.053(6) 0.005(4) 0.015(4) 0.024(5)
C(41) 0.072(8) 0.082(8) 0.057(7) 0.015(7) 0.025(6) 0.031(6)
C(42) 0.076(9) 0.12(1) 0.074(9) 0.037(9) 0.013(8) 0.032(8)
C(43) 0.081(9) 0.11(1) 0.077(9) 0.024(8) 0.032(8) 0.034(8)
C(44) 0.14(1) 0.10(1) 0.077(9) 0.06(1) 0.070(10) 0.045(8)
B(1) 0.052(7) 0.058(7) 0.055(7) 0.013(6) 0.004(6) 0.023(6)
B(2) 0.067(9) 0.10(1) 0.071(10) 0.008(9) -0.005(8) 0.057(10)

loop_
_geom_bond_atom_site_label_1
_geom_bond_atom_site_label_2
_geom_bond_distance
_geom_bond_site_symmetry_1
_geom_bond_site_symmetry_2
_geom_bond_publ_flag
Ir(1) P(1) 2.363(3) . . yes
Ir(1) N(1) 2.135(9) . . yes
Ir(1) C(1) 2.193(9) . . yes
Ir(1) C(01A) 1.85(1) . . yes
Ir(1) C(2) 2.206(8) . . yes
Ir(1) C(02A) 1.96(1) . . yes
Ir(2) P(2) 2.348(3) . . yes
Ir(2) N(2) 2.151(8) . . yes
Ir(2) C(01B) 1.86(1) . . yes
Ir(2) C(02B) 1.95(1) . . yes
Ir(2) C(5) 2.214(9) . . yes
Ir(2) C(6) 2.206(7) . . yes
Cl(1) C(41) 1.73(1) . . yes
Cl(2) C(41) 1.78(1) . . yes
Cl(3) C(41) 1.76(2) . . yes
Cl(4) C(42) 1.71(2) . . yes
Cl(5) C(42) 1.75(2) . . yes
Cl(6) C(42) 1.73(2) . . yes
Cl(7) C(43) 1.77(2) . . yes
Cl(8) C(43) 1.68(2) . . yes
Cl(9) C(43) 1.73(2) . . yes
Cl(10) C(44) 1.66(2) . . yes
Cl(11) C(44) 1.74(2) . . yes
Cl(12) C(44) 1.71(2) . . yes
P(1) C(16A) 1.82(1) . . yes
P(1) C(21A) 1.830(10) . . yes
P(1) C(31A) 1.819(9) . . yes
P(2) C(16B) 1.83(1) . . yes
P(2) C(21B) 1.831(9) . . yes
P(2) C(31B) 1.834(8) . . yes
F(1) B(1) 1.42(1) . . yes
F(2) B(1) 1.33(2) . . yes
F(3) B(1) 1.31(2) . . yes
F(4) B(1) 1.34(2) . . yes
F(5) B(2) 1.34(2) . . yes
F(6) B(2) 1.31(2) . . yes
F(7) B(2) 1.18(3) . . yes
F(8) B(2) 1.22(3) . . yes
O(01A) C(01A) 1.15(2) . . yes
O(01B) C(01B) 1.16(1) . . yes
O(02A) C(02A) 1.14(1) . . yes
O(02B) C(02B) 1.13(1) . . yes
N(1) C(11A) 1.34(1) . . yes
N(1) C(15A) 1.36(2) . . yes
N(2) C(11B) 1.35(1) . . yes
N(2) C(15B) 1.37(1) . . yes
C(1) C(2) 1.45(1) . . yes
C(1) C(8) 1.50(1) . . yes
C(2) C(3) 1.52(1) . . yes
C(3) C(4) 1.55(1) . . yes
C(4) C(5) 1.52(1) . . yes
C(5) C(6) 1.44(1) . . yes
C(6) C(7) 1.51(1) . . yes
C(7) C(8) 1.57(1) . . yes
C(11A) C(12A) 1.40(2) . . yes
C(11A) C(16A) 1.49(2) . . yes
C(11B) C(12B) 1.38(1) . . yes
C(11B) C(16B) 1.50(2) . . yes
C(12A) C(13A) 1.38(2) . . yes
C(12B) C(13B) 1.40(2) . . yes
C(13A) C(14A) 1.40(2) . . yes
C(13B) C(14B) 1.39(2) . . yes
C(14A) C(15A) 1.35(2) . . yes
C(14B) C(15B) 1.35(2) . . yes
C(21A) C(22A) 1.38(1) . . yes
C(21A) C(26A) 1.39(2) . . yes
C(21B) C(22B) 1.42(2) . . yes
C(21B) C(26B) 1.36(1) . . yes
C(22A) C(23A) 1.40(2) . . yes
C(22B) C(23B) 1.39(2) . . yes
C(23A) C(24A) 1.37(2) . . yes
C(23B) C(24B) 1.38(2) . . yes
C(24A) C(25A) 1.37(2) . . yes
C(24B) C(25B) 1.37(2) . . yes
C(25A) C(26A) 1.37(2) . . yes
C(25B) C(26B) 1.38(2) . . yes
C(31A) C(32A) 1.39(1) . . yes
C(31A) C(36A) 1.39(1) . . yes
C(31B) C(32B) 1.39(2) . . yes
C(31B) C(36B) 1.38(1) . . yes
C(32A) C(33A) 1.40(1) . . yes
C(32B) C(33B) 1.40(1) . . yes
C(33A) C(34A) 1.39(2) . . yes
C(33B) C(34B) 1.37(2) . . yes
C(34A) C(35A) 1.37(2) . . yes
C(34B) C(35B) 1.38(2) . . yes
C(35A) C(36A) 1.40(1) . . yes
C(35B) C(36B) 1.39(1) . . yes
